data_4066552
loop_
_publ_author_name
'Dyer, Hellen E.'
'Huijser, Saskia'
'Susperregui, Nicolas'
'Bonnet, Fanny'
'Schwarz, Andrew D.'
'Duchateau, Robbert'
'Maron, Laurent'
'Mountford, Philip'

_publ_section_title
;
 Ring-Opening Polymerization ofrac-Lactide by
 Bis(phenolate)amine-Supported Samarium Borohydride Complexes: An
 Experimental and DFT Study
;
_journal_issue 16
_journal_name_full Organometallics
_journal_page_first 3602
_journal_paper_doi 10.1021/om100513j
_journal_volume 29
_journal_year 2010
_chemical_formula_moiety 'C66 H110 B2 N2 O4 Sm2 . C5H12'
_chemical_formula_sum 'C71 H122 B2 N2 O4 Sm2'
_chemical_formula_weight 1390.18
_chemical_name_systematic
;
Sm2(O2N_Pr)2(BH4)2 . C5H12
;
_space_group_IT_number 14
_symmetry_cell_setting monoclinic
_symmetry_space_group_name_Hall '-P 2yab'
_symmetry_space_group_name_H-M 'P 1 21/a 1'
_atom_sites_solution_hydrogens mixed
_atom_sites_solution_primary direct
_cell_angle_alpha 90
_cell_angle_beta 113.3276(4)
_cell_angle_gamma 90
_cell_formula_units_Z 4
_cell_length_a 19.1114(2)
_cell_length_b 17.4561(2)
_cell_length_c 23.8977(3)
_cell_measurement_reflns_used 11808
_cell_measurement_temperature 150
_cell_measurement_theta_max 27
_cell_measurement_theta_min 5
_cell_volume 7320.82(15)
_computing_cell_refinement 'DENZO/SCALEPACK (Otwinowski & Minor, 1997)'
_computing_data_collection 'COLLECT (Nonius, 1997-2001).'
_computing_data_reduction 'DENZO/SCALEPACK (Otwinowski & Minor, 1997)'
_computing_molecular_graphics 'CAMERON (Watkin et al., 1996)'
_computing_publication_material 'CRYSTALS (Betteridge et al., 2003)'
_computing_structure_refinement 'CRYSTALS (Betteridge et al., 2003)'
_computing_structure_solution 'SIR92 (Altomare et al., 1994)'
_diffrn_ambient_temperature 150
_diffrn_measured_fraction_theta_full 0.964
_diffrn_measured_fraction_theta_max 0.945
_diffrn_measurement_device_type 'Nonius KappaCCD'
_diffrn_measurement_method \w
_diffrn_radiation_monochromator graphite
_diffrn_radiation_type 'Mo K\a'
_diffrn_radiation_wavelength 0.71073
_diffrn_reflns_av_R_equivalents 0.025
_diffrn_reflns_limit_h_max 24
_diffrn_reflns_limit_h_min -24
_diffrn_reflns_limit_k_max 22
_diffrn_reflns_limit_k_min -20
_diffrn_reflns_limit_l_max 30
_diffrn_reflns_limit_l_min -31
_diffrn_reflns_number 26923
_diffrn_reflns_theta_full 25.574
_diffrn_reflns_theta_max 27.498
_diffrn_reflns_theta_min 5.107
_diffrn_standards_number 0
_exptl_absorpt_coefficient_mu 1.632
_exptl_absorpt_correction_T_max 0.66
_exptl_absorpt_correction_T_min 0.52
_exptl_absorpt_correction_type multi-scan
_exptl_absorpt_process_details 'DENZO/SCALEPACK (Otwinowski & Minor, 1997)'
_exptl_crystal_colour yellow
_exptl_crystal_density_diffrn 1.261
_exptl_crystal_description plate
_exptl_crystal_F_000 2912
_exptl_crystal_size_max 0.50
_exptl_crystal_size_mid 0.40
_exptl_crystal_size_min 0.25
_refine_diff_density_max 1.02
_refine_diff_density_min -0.62
_refine_ls_extinction_method None
_refine_ls_goodness_of_fit_ref 1.0536
_refine_ls_hydrogen_treatment mixed
_refine_ls_matrix_type full
_refine_ls_number_parameters 756
_refine_ls_number_reflns 12263
_refine_ls_number_restraints 72
_refine_ls_R_factor_all 0.0464
_refine_ls_R_factor_gt 0.0318
_refine_ls_shift/su_max 0.004185
_refine_ls_structure_factor_coef F
_refine_ls_weighting_details
;
 Method, part 1, Chebychev polynomial, (Watkin, 1994, Prince, 1982) 
 [weight] = 1.0/[A~0~*T~0~(x)+A~1~*T~1~(x) ... +A~n-1~]*T~n-1~(x)] 
 where A~i~ are the Chebychev coefficients listed below and x= Fcalc/Fmax 
 Method = Robust Weighting (Prince, 1982) 
 W = [weight] * [1-(deltaF/6*sigmaF)^2^]^2^ 
 A~i~ are: 
 0.978 0.264 0.616 
;
_refine_ls_weighting_scheme calc
_refine_ls_wR_factor_all 0.0502
_refine_ls_wR_factor_gt 0.0386
_refine_ls_wR_factor_ref 0.0386
_reflns_limit_h_max 22
_reflns_limit_h_min -24
_reflns_limit_k_max 22
_reflns_limit_k_min 0
_reflns_limit_l_max 31
_reflns_limit_l_min 0
_reflns_number_gt 12263
_reflns_number_total 15891
_reflns_threshold_expression I>3.0\s(I)
_oxford_diffrn_Wilson_B_factor 1.63
_oxford_diffrn_Wilson_scale 27.12
_cod_data_source_file om100513j_si_002.cif
_cod_data_source_block COMPOUND_6
_cod_depositor_comments
;
The following automatic conversions were performed:

'_symmetry_cell_setting' value 'Monoclinic' changed to 'monoclinic'
according to /home/saulius/struct/CIF-dictionaries/cif_core.dic
dictionary named 'cif_core.dic' version 2.4.1 from 2010-06-29.

Automatic conversion script
Id: cif_fix_values 1715 2011-07-08 13:25:40Z adriana 
;
_cod_original_sg_symbol_H-M 'P 1 21/a 1 '
_cod_database_code 4066552

loop_
_symmetry_equiv_pos_as_xyz
x,y,z
-x,-y,-z
-x+1/2,y+1/2,-z
x+1/2,-y+1/2,z

loop_
_atom_site_label
_atom_site_type_symbol
_atom_site_fract_x
_atom_site_fract_y
_atom_site_fract_z
_atom_site_U_iso_or_equiv
_atom_site_occupancy
_atom_site_adp_type
_atom_site_refinement_flags_posn
_atom_site_refinement_flags_adp
Sm1 Sm 0.828152(8) 0.574787(8) 0.805419(7) 0.0194 1.0000 Uani . .
Sm2 Sm 0.613303(8) 0.582963(8) 0.719388(7) 0.0209 1.0000 Uani . .
B1 B 0.9239(3) 0.6760(2) 0.8732(2) 0.0374 1.0000 Uani . .
B2 B 0.5421(3) 0.6764(3) 0.6326(2) 0.0448 1.0000 Uani . .
N1 N 0.82164(14) 0.47134(13) 0.87940(12) 0.0212 1.0000 Uani . .
N2 N 0.59335(14) 0.44586(14) 0.67781(12) 0.0223 1.0000 Uani . .
O1 O 0.71206(12) 0.60542(11) 0.81222(9) 0.0228 1.0000 Uani . .
O2 O 0.88824(13) 0.48192(12) 0.78708(10) 0.0274 1.0000 Uani . .
O3 O 0.54081(13) 0.53370(12) 0.75791(11) 0.0279 1.0000 Uani . .
O4 O 0.72956(12) 0.56529(11) 0.70966(9) 0.0230 1.0000 Uani . .
C1 C 0.87780(18) 0.49344(17) 0.94123(15) 0.0252 1.0000 Uani . .
C2 C 0.8885(2) 0.43888(19) 0.99403(15) 0.0330 1.0000 Uani . .
C3 C 0.9145(2) 0.4842(2) 1.05361(16) 0.0380 1.0000 Uani . .
C4 C 0.70444(16) 0.60807(16) 0.86735(13) 0.0213 1.0000 Uani . .
C5 C 0.68297(17) 0.67470(16) 0.88964(15) 0.0244 1.0000 Uani . .
C6 C 0.67365(18) 0.66776(17) 0.94474(15) 0.0267 1.0000 Uani . .
C7 C 0.68408(17) 0.60042(18) 0.97746(14) 0.0246 1.0000 Uani . .
C8 C 0.70697(16) 0.53572(17) 0.95449(14) 0.0233 1.0000 Uani . .
C9 C 0.71761(16) 0.53933(16) 0.90044(14) 0.0223 1.0000 Uani . .
C10 C 0.74232(16) 0.46818(15) 0.87750(14) 0.0213 1.0000 Uani . .
C11 C 0.66646(18) 0.75230(16) 0.85587(15) 0.0282 1.0000 Uani . .
C12 C 0.7248(3) 0.7739(2) 0.8299(3) 0.0631 1.0000 Uani . .
C13 C 0.5869(2) 0.7498(2) 0.8053(2) 0.0489 1.0000 Uani . .
C14 C 0.6659(3) 0.8187(2) 0.8982(2) 0.0576 1.0000 Uani . .
C15 C 0.66995(19) 0.5942(2) 1.03664(15) 0.0307 1.0000 Uani . .
C16 C 0.6014(2) 0.5414(2) 1.02484(18) 0.0421 1.0000 Uani . .
C17 C 0.6524(2) 0.6723(2) 1.05716(19) 0.0422 1.0000 Uani . .
C18 C 0.7408(2) 0.5612(2) 1.08791(16) 0.0395 1.0000 Uani . .
C19 C 0.93240(17) 0.42169(15) 0.81443(14) 0.0227 1.0000 Uani . .
C20 C 0.99596(17) 0.39942(17) 0.80177(14) 0.0245 1.0000 Uani . .
C21 C 1.03964(18) 0.33785(17) 0.83522(15) 0.0278 1.0000 Uani . .
C22 C 1.02416(18) 0.29759(17) 0.87946(15) 0.0269 1.0000 Uani . .
C23 C 0.95891(18) 0.31971(16) 0.88886(14) 0.0251 1.0000 Uani . .
C24 C 0.91370(17) 0.38004(15) 0.85701(14) 0.0223 1.0000 Uani . .
C25 C 0.83742(18) 0.39331(16) 0.86052(15) 0.0245 1.0000 Uani . .
C26 C 1.0158(2) 0.44080(18) 0.75331(15) 0.0295 1.0000 Uani . .
C27 C 1.0422(2) 0.5229(2) 0.77527(18) 0.0362 1.0000 Uani . .
C28 C 0.9473(2) 0.4432(2) 0.69160(16) 0.0382 1.0000 Uani . .
C29 C 1.0813(2) 0.4014(2) 0.74263(19) 0.0436 1.0000 Uani . .
C30 C 1.0727(2) 0.22961(19) 0.91436(17) 0.0353 1.0000 Uani . U
C31 C 1.0900(4) 0.2366(4) 0.9817(3) 0.0873 1.0000 Uani . U
C32 C 1.0294(3) 0.1564(3) 0.8917(3) 0.0722 1.0000 Uani . U
C33 C 1.1471(3) 0.2244(3) 0.9072(3) 0.0773 1.0000 Uani . U
C34 C 0.53132(18) 0.44785(18) 0.61549(15) 0.0281 1.0000 Uani . .
C35 C 0.5076(2) 0.3713(2) 0.58197(17) 0.0377 1.0000 Uani . .
C36 C 0.4440(4) 0.3818(4) 0.5205(2) 0.0837 1.0000 Uani . .
C37 C 0.72974(16) 0.53519(16) 0.65623(13) 0.0218 1.0000 Uani . .
C38 C 0.76099(17) 0.57458(16) 0.61960(14) 0.0235 1.0000 Uani . .
C39 C 0.75711(19) 0.53829(19) 0.56666(15) 0.0285 1.0000 Uani . .
C40 C 0.72547(19) 0.46655(19) 0.54794(15) 0.0292 1.0000 Uani . .
C41 C 0.69632(18) 0.42914(17) 0.58488(15) 0.0274 1.0000 Uani . .
C42 C 0.69704(17) 0.46245(16) 0.63811(14) 0.0225 1.0000 Uani . .
C43 C 0.66709(17) 0.41765(15) 0.67770(15) 0.0228 1.0000 Uani . .
C44 C 0.7979(2) 0.65473(17) 0.63531(15) 0.0284 1.0000 Uani . .
C45 C 0.8555(3) 0.6599(2) 0.7012(2) 0.0572 1.0000 Uani . .
C46 C 0.8404(3) 0.6760(3) 0.5954(2) 0.0626 1.0000 Uani . .
C47 C 0.7368(3) 0.7151(2) 0.6251(3) 0.0585 1.0000 Uani . .
C48 C 0.7259(2) 0.4274(2) 0.49026(17) 0.0383 1.0000 Uani . .
C49 C 0.7864(3) 0.3636(3) 0.5105(2) 0.0639 1.0000 Uani . .
C50 C 0.7436(4) 0.4834(3) 0.4487(2) 0.0789 1.0000 Uani . .
C51 C 0.6483(3) 0.3918(3) 0.4539(2) 0.0590 1.0000 Uani . .
C52 C 0.48640(18) 0.48028(16) 0.74681(14) 0.0247 1.0000 Uani . .
C53 C 0.42103(18) 0.49254(16) 0.75901(14) 0.0249 1.0000 Uani . .
C54 C 0.36670(18) 0.43409(18) 0.74325(16) 0.0289 1.0000 Uani . .
C55 C 0.37476(18) 0.36378(18) 0.71777(16) 0.0299 1.0000 Uani . .
C56 C 0.44184(18) 0.35246(17) 0.70914(16) 0.0284 1.0000 Uani . .
C57 C 0.49779(18) 0.40947(17) 0.72349(14) 0.0249 1.0000 Uani . .
C58 C 0.57304(17) 0.39340(16) 0.71931(14) 0.0238 1.0000 Uani . .
C59 C 0.4106(2) 0.56630(18) 0.78965(17) 0.0306 1.0000 Uani . .
C60 C 0.4012(2) 0.63488(19) 0.74627(19) 0.0403 1.0000 Uani . .
C61 C 0.4786(2) 0.57823(19) 0.85007(17) 0.0347 1.0000 Uani . .
C62 C 0.3389(2) 0.5635(2) 0.8039(2) 0.0419 1.0000 Uani . .
C63 C 0.3111(2) 0.3036(2) 0.7008(2) 0.0415 1.0000 Uani . U
C64 C 0.2887(3) 0.2901(3) 0.7566(3) 0.0710 1.0000 Uani . U
C65 C 0.2438(3) 0.3292(3) 0.6488(3) 0.0898 1.0000 Uani . U
C66 C 0.3390(3) 0.2248(2) 0.6913(3) 0.0655 1.0000 Uani . U
C101 C 0.4743(4) 0.8577(5) 0.4423(3) 0.1045 1.0000 Uani . .
C102 C 0.4761(4) 0.8768(5) 0.5055(4) 0.0957 1.0000 Uani . .
C103 C 0.5560(3) 0.8831(3) 0.5544(3) 0.0673 1.0000 Uani . .
C104 C 0.5623(4) 0.9036(4) 0.6169(3) 0.0809 1.0000 Uani . .
C105 C 0.6417(4) 0.9103(4) 0.6615(3) 0.0903 1.0000 Uani . .
H1 H 0.964(3) 0.714(3) 0.900(2) 0.050(6) 1.0000 Uiso . .
H2 H 0.888(3) 0.645(3) 0.895(2) 0.050(6) 1.0000 Uiso . .
H3 H 0.883(3) 0.695(3) 0.830(2) 0.050(6) 1.0000 Uiso . .
H4 H 0.952(3) 0.633(3) 0.852(2) 0.050(6) 1.0000 Uiso . .
H5 H 0.511(3) 0.714(3) 0.596(2) 0.051(6) 1.0000 Uiso . .
H6 H 0.507(3) 0.649(3) 0.655(2) 0.051(6) 1.0000 Uiso . .
H7 H 0.593(3) 0.702(3) 0.674(2) 0.051(6) 1.0000 Uiso . .
H8 H 0.568(3) 0.628(3) 0.617(2) 0.051(6) 1.0000 Uiso . .
H11 H 0.8616 0.5441 0.9516 0.0319 1.0000 Uiso R .
H12 H 0.9285 0.4990 0.9386 0.0319 1.0000 Uiso R .
H21 H 0.9274 0.3992 0.9969 0.0393 1.0000 Uiso R .
H22 H 0.8388 0.4133 0.9868 0.0393 1.0000 Uiso R .
H31 H 0.9212 0.4490 1.0884 0.0457 1.0000 Uiso R .
H32 H 0.9640 0.5097 1.0606 0.0457 1.0000 Uiso R .
H33 H 0.8754 0.5239 1.0505 0.0457 1.0000 Uiso R .
H61 H 0.6585 0.7145 0.9614 0.0330 1.0000 Uiso R .
H81 H 0.7156 0.4864 0.9775 0.0287 1.0000 Uiso R .
H101 H 0.7390 0.4237 0.9028 0.0282 1.0000 Uiso R .
H102 H 0.7064 0.4601 0.8342 0.0282 1.0000 Uiso R .
H121 H 0.7107 0.8244 0.8087 0.0867 1.0000 Uiso R .
H122 H 0.7766 0.7776 0.8637 0.0867 1.0000 Uiso R .
H123 H 0.7254 0.7338 0.8002 0.0867 1.0000 Uiso R .
H131 H 0.5843 0.7071 0.7766 0.0565 1.0000 Uiso R .
H132 H 0.5759 0.7995 0.7827 0.0565 1.0000 Uiso R .
H133 H 0.5484 0.7410 0.8232 0.0565 1.0000 Uiso R .
H141 H 0.6550 0.8679 0.8748 0.0741 1.0000 Uiso R .
H142 H 0.7168 0.8221 0.9329 0.0741 1.0000 Uiso R .
H143 H 0.6257 0.8093 0.9142 0.0741 1.0000 Uiso R .
H161 H 0.5914 0.5367 1.0628 0.0566 1.0000 Uiso R .
H162 H 0.6133 0.4897 1.0128 0.0566 1.0000 Uiso R .
H163 H 0.5552 0.5627 0.9913 0.0566 1.0000 Uiso R .
H171 H 0.6437 0.6661 1.0955 0.0559 1.0000 Uiso R .
H172 H 0.6964 0.7077 1.0648 0.0559 1.0000 Uiso R .
H173 H 0.6057 0.6942 1.0246 0.0559 1.0000 Uiso R .
H181 H 0.7313 0.5574 1.1261 0.0512 1.0000 Uiso R .
H182 H 0.7858 0.5950 1.0953 0.0512 1.0000 Uiso R .
H183 H 0.7511 0.5091 1.0757 0.0512 1.0000 Uiso R .
H211 H 1.0846 0.3215 0.8267 0.0327 1.0000 Uiso R .
H231 H 0.9451 0.2914 0.9194 0.0297 1.0000 Uiso R .
H251 H 0.8326 0.3556 0.8903 0.0324 1.0000 Uiso R .
H252 H 0.7972 0.3830 0.8191 0.0324 1.0000 Uiso R .
H271 H 1.0553 0.5503 0.7439 0.0492 1.0000 Uiso R .
H272 H 1.0882 0.5206 0.8145 0.0492 1.0000 Uiso R .
H273 H 1.0004 0.5511 0.7818 0.0492 1.0000 Uiso R .
H281 H 0.9618 0.4707 0.6610 0.0473 1.0000 Uiso R .
H282 H 0.9043 0.4709 0.6965 0.0473 1.0000 Uiso R .
H283 H 0.9312 0.3898 0.6772 0.0473 1.0000 Uiso R .
H291 H 1.0928 0.4301 0.7110 0.0587 1.0000 Uiso R .
H292 H 1.1278 0.4000 0.7815 0.0587 1.0000 Uiso R .
H293 H 1.0656 0.3479 0.7282 0.0587 1.0000 Uiso R .
H311 H 1.1215 0.1919 1.0040 0.0910 1.0000 Uiso R .
H312 H 1.1182 0.2852 0.9986 0.0910 1.0000 Uiso R .
H313 H 1.0406 0.2366 0.9869 0.0910 1.0000 Uiso R .
H321 H 1.0607 0.1118 0.9143 0.0778 1.0000 Uiso R .
H322 H 0.9808 0.1582 0.8983 0.0778 1.0000 Uiso R .
H323 H 1.0174 0.1507 0.8472 0.0778 1.0000 Uiso R .
H331 H 1.1768 0.1794 0.9306 0.0879 1.0000 Uiso R .
H332 H 1.1777 0.2722 0.9223 0.0879 1.0000 Uiso R .
H333 H 1.1358 0.2175 0.8629 0.0879 1.0000 Uiso R .
H341 H 0.4851 0.4703 0.6190 0.0340 1.0000 Uiso R .
H342 H 0.5484 0.4819 0.5897 0.0340 1.0000 Uiso R .
H351 H 0.4904 0.3361 0.6070 0.0434 1.0000 Uiso R .
H352 H 0.5526 0.3485 0.5767 0.0434 1.0000 Uiso R .
H361 H 0.4296 0.3311 0.4996 0.0820 1.0000 Uiso R .
H362 H 0.3990 0.4046 0.5258 0.0820 1.0000 Uiso R .
H363 H 0.4612 0.4170 0.4954 0.0820 1.0000 Uiso R .
H391 H 0.7788 0.5656 0.5404 0.0347 1.0000 Uiso R .
H411 H 0.6742 0.3767 0.5732 0.0325 1.0000 Uiso R .
H431 H 0.7063 0.4194 0.7205 0.0303 1.0000 Uiso R .
H432 H 0.6596 0.3634 0.6630 0.0303 1.0000 Uiso R .
H451 H 0.8299 0.6466 0.7293 0.0592 1.0000 Uiso R .
H452 H 0.8764 0.7131 0.7101 0.0592 1.0000 Uiso R .
H453 H 0.8979 0.6230 0.7075 0.0592 1.0000 Uiso R .
H461 H 0.8635 0.7281 0.6068 0.0876 1.0000 Uiso R .
H462 H 0.8816 0.6375 0.6019 0.0876 1.0000 Uiso R .
H463 H 0.8044 0.6758 0.5516 0.0876 1.0000 Uiso R .
H471 H 0.7607 0.7670 0.6352 0.0732 1.0000 Uiso R .
H472 H 0.7092 0.7037 0.6520 0.0732 1.0000 Uiso R .
H473 H 0.6999 0.7141 0.5815 0.0732 1.0000 Uiso R .
H491 H 0.7877 0.3371 0.4738 0.0775 1.0000 Uiso R .
H492 H 0.8376 0.3858 0.5349 0.0775 1.0000 Uiso R .
H493 H 0.7725 0.3259 0.5359 0.0775 1.0000 Uiso R .
H501 H 0.7436 0.4565 0.4117 0.1102 1.0000 Uiso R .
H502 H 0.7948 0.5068 0.4716 0.1102 1.0000 Uiso R .
H503 H 0.7039 0.5246 0.4359 0.1102 1.0000 Uiso R .
H511 H 0.6487 0.3662 0.4166 0.0731 1.0000 Uiso R .
H512 H 0.6376 0.3529 0.4802 0.0731 1.0000 Uiso R .
H513 H 0.6077 0.4321 0.4417 0.0731 1.0000 Uiso R .
H541 H 0.3192 0.4429 0.7504 0.0345 1.0000 Uiso R .
H561 H 0.4506 0.3025 0.6925 0.0334 1.0000 Uiso R .
H581 H 0.6140 0.3976 0.7612 0.0296 1.0000 Uiso R .
H582 H 0.5714 0.3399 0.7040 0.0296 1.0000 Uiso R .
H601 H 0.3945 0.6830 0.7663 0.0503 1.0000 Uiso R .
H602 H 0.4475 0.6395 0.7368 0.0503 1.0000 Uiso R .
H603 H 0.3553 0.6265 0.7077 0.0503 1.0000 Uiso R .
H611 H 0.4711 0.6265 0.8696 0.0440 1.0000 Uiso R .
H612 H 0.4830 0.5339 0.8778 0.0440 1.0000 Uiso R .
H613 H 0.5263 0.5823 0.8424 0.0440 1.0000 Uiso R .
H621 H 0.3342 0.6124 0.8239 0.0573 1.0000 Uiso R .
H622 H 0.3431 0.5196 0.8320 0.0573 1.0000 Uiso R .
H623 H 0.2929 0.5565 0.7652 0.0573 1.0000 Uiso R .
H641 H 0.2470 0.2512 0.7458 0.0853 1.0000 Uiso R .
H642 H 0.3340 0.2718 0.7925 0.0853 1.0000 Uiso R .
H643 H 0.2705 0.3398 0.7669 0.0853 1.0000 Uiso R .
H651 H 0.2028 0.2896 0.6385 0.0884 1.0000 Uiso R .
H652 H 0.2246 0.3789 0.6580 0.0884 1.0000 Uiso R .
H653 H 0.2587 0.3361 0.6134 0.0884 1.0000 Uiso R .
H661 H 0.2964 0.1871 0.6804 0.0767 1.0000 Uiso R .
H662 H 0.3815 0.2085 0.7300 0.0767 1.0000 Uiso R .
H663 H 0.3579 0.2272 0.6578 0.0767 1.0000 Uiso R .
H1011 H 0.4207 0.8536 0.4115 0.1155 1.0000 Uiso R .
H1012 H 0.5015 0.8990 0.4299 0.1155 1.0000 Uiso R .
H1013 H 0.5011 0.8077 0.4449 0.1155 1.0000 Uiso R .
H1021 H 0.4490 0.9266 0.5025 0.1182 1.0000 Uiso R .
H1022 H 0.4487 0.8354 0.5175 0.1182 1.0000 Uiso R .
H1031 H 0.5834 0.9232 0.5410 0.0891 1.0000 Uiso R .
H1032 H 0.5820 0.8326 0.5575 0.0891 1.0000 Uiso R .
H1041 H 0.5358 0.9536 0.6144 0.1130 1.0000 Uiso R .
H1042 H 0.5368 0.8630 0.6316 0.1130 1.0000 Uiso R .
H1051 H 0.6432 0.9245 0.7025 0.1219 1.0000 Uiso R .
H1052 H 0.6675 0.9510 0.6472 0.1219 1.0000 Uiso R .
H1053 H 0.6686 0.8604 0.6643 0.1219 1.0000 Uiso R .

loop_
_atom_site_aniso_label
_atom_site_aniso_U_11
_atom_site_aniso_U_22
_atom_site_aniso_U_33
_atom_site_aniso_U_23
_atom_site_aniso_U_13
_atom_site_aniso_U_12
Sm1 0.02126(8) 0.01890(7) 0.02034(8) 0.00136(5) 0.01070(6) -0.00015(5)
Sm2 0.02177(8) 0.01781(7) 0.02441(8) -0.00006(5) 0.01065(6) -0.00007(5)
B1 0.043(2) 0.0325(18) 0.037(2) -0.0061(16) 0.0159(19) -0.0081(16)
B2 0.046(3) 0.040(2) 0.048(3) 0.0130(19) 0.018(2) 0.0056(19)
N1 0.0233(12) 0.0173(10) 0.0253(12) 0.0006(9) 0.0122(10) 0.0010(9)
N2 0.0213(12) 0.0221(11) 0.0256(13) 0.0007(9) 0.0116(10) 0.0022(9)
O1 0.0259(10) 0.0241(9) 0.0233(10) 0.0015(8) 0.0148(9) 0.0027(8)
O2 0.0337(12) 0.0235(10) 0.0310(12) 0.0041(8) 0.0192(10) 0.0047(8)
O3 0.0301(12) 0.0230(10) 0.0370(13) -0.0060(9) 0.0200(10) -0.0054(8)
O4 0.0274(11) 0.0256(9) 0.0190(10) -0.0010(8) 0.0123(8) -0.0006(8)
C1 0.0260(15) 0.0247(13) 0.0295(16) -0.0002(11) 0.0159(13) -0.0009(11)
C2 0.0369(18) 0.0333(15) 0.0256(16) 0.0051(13) 0.0092(14) 0.0045(14)
C3 0.0336(18) 0.052(2) 0.0294(18) -0.0007(15) 0.0133(15) -0.0005(15)
C4 0.0211(13) 0.0230(13) 0.0237(14) -0.0045(11) 0.0130(11) -0.0023(10)
C5 0.0231(14) 0.0218(13) 0.0300(16) -0.0008(11) 0.0123(13) 0.0005(11)
C6 0.0257(15) 0.0279(14) 0.0301(16) -0.0058(12) 0.0146(13) 0.0019(11)
C7 0.0212(14) 0.0314(14) 0.0248(15) -0.0037(12) 0.0130(12) -0.0027(11)
C8 0.0210(14) 0.0266(13) 0.0250(15) 0.0018(11) 0.0120(12) -0.0012(11)
C9 0.0208(14) 0.0224(12) 0.0276(15) -0.0029(11) 0.0138(12) -0.0012(10)
C10 0.0227(14) 0.0208(12) 0.0254(14) -0.0005(10) 0.0148(12) -0.0012(10)
C11 0.0311(16) 0.0205(13) 0.0361(17) 0.0004(12) 0.0166(14) 0.0014(11)
C12 0.062(3) 0.0342(19) 0.113(4) 0.030(2) 0.055(3) 0.0085(19)
C13 0.050(2) 0.0371(19) 0.052(2) 0.0081(17) 0.012(2) 0.0034(17)
C14 0.089(4) 0.0265(17) 0.056(3) -0.0038(17) 0.027(3) 0.0091(19)
C15 0.0291(16) 0.0440(17) 0.0264(16) -0.0054(13) 0.0187(13) -0.0045(13)
C16 0.041(2) 0.058(2) 0.0365(19) -0.0069(17) 0.0263(17) -0.0154(17)
C17 0.047(2) 0.051(2) 0.041(2) -0.0113(17) 0.0304(18) 0.0000(17)
C18 0.0385(19) 0.058(2) 0.0274(17) 0.0020(16) 0.0189(15) -0.0003(17)
C19 0.0253(14) 0.0198(12) 0.0250(14) -0.0032(10) 0.0122(12) 0.0007(10)
C20 0.0272(15) 0.0250(13) 0.0263(15) -0.0049(11) 0.0161(13) -0.0028(11)
C21 0.0253(15) 0.0267(14) 0.0338(17) -0.0081(12) 0.0144(13) -0.0019(11)
C22 0.0251(15) 0.0228(13) 0.0340(17) -0.0051(12) 0.0130(13) -0.0007(11)
C23 0.0271(15) 0.0230(13) 0.0289(15) -0.0030(11) 0.0152(13) 0.0000(11)
C24 0.0245(14) 0.0194(12) 0.0260(15) -0.0007(10) 0.0133(12) 0.0009(10)
C25 0.0286(15) 0.0184(12) 0.0312(16) 0.0002(11) 0.0167(13) 0.0014(11)
C26 0.0368(17) 0.0305(15) 0.0288(16) -0.0057(12) 0.0211(14) -0.0034(13)
C27 0.043(2) 0.0348(17) 0.042(2) -0.0047(14) 0.0282(17) -0.0099(14)
C28 0.047(2) 0.0448(19) 0.0281(17) -0.0021(15) 0.0203(16) -0.0018(16)
C29 0.046(2) 0.054(2) 0.042(2) -0.0008(17) 0.0301(18) 0.0034(18)
C30 0.0323(17) 0.0304(15) 0.0436(19) 0.0065(14) 0.0155(15) 0.0135(13)
C31 0.087(3) 0.092(3) 0.063(3) 0.005(3) 0.007(3) 0.052(3)
C32 0.068(3) 0.045(2) 0.085(3) 0.019(2) 0.009(3) 0.007(2)
C33 0.052(3) 0.066(3) 0.119(4) 0.036(3) 0.040(3) 0.028(2)
C34 0.0261(15) 0.0283(14) 0.0294(16) 0.0022(12) 0.0105(13) 0.0060(12)
C35 0.0347(18) 0.0400(18) 0.0341(19) -0.0096(14) 0.0091(15) -0.0029(14)
C36 0.092(4) 0.074(4) 0.045(3) -0.017(3) -0.015(3) 0.011(3)
C37 0.0216(14) 0.0226(12) 0.0204(14) 0.0002(10) 0.0073(11) 0.0041(10)
C38 0.0264(14) 0.0232(13) 0.0213(14) 0.0014(10) 0.0098(12) 0.0026(11)
C39 0.0312(16) 0.0336(15) 0.0248(15) 0.0019(12) 0.0155(13) 0.0024(13)
C40 0.0322(17) 0.0328(15) 0.0240(15) -0.0055(12) 0.0127(13) 0.0013(13)
C41 0.0281(15) 0.0228(13) 0.0327(16) -0.0057(12) 0.0135(13) 0.0005(11)
C42 0.0235(14) 0.0222(13) 0.0239(14) -0.0010(11) 0.0116(12) 0.0034(10)
C43 0.0232(14) 0.0196(12) 0.0289(15) 0.0004(10) 0.0136(12) 0.0021(10)
C44 0.0386(18) 0.0249(14) 0.0250(15) 0.0021(11) 0.0163(14) -0.0013(12)
C45 0.068(3) 0.038(2) 0.044(2) 0.0095(17) 0.000(2) -0.0246(19)
C46 0.097(4) 0.051(2) 0.069(3) -0.019(2) 0.065(3) -0.035(2)
C47 0.052(3) 0.0258(17) 0.102(4) 0.002(2) 0.035(3) -0.0017(16)
C48 0.043(2) 0.047(2) 0.0289(17) -0.0146(15) 0.0179(16) -0.0027(15)
C49 0.059(3) 0.081(3) 0.054(3) -0.025(2) 0.025(2) 0.018(2)
C50 0.142(6) 0.071(3) 0.046(3) -0.022(2) 0.062(3) -0.026(3)
C51 0.058(3) 0.078(3) 0.038(2) -0.026(2) 0.015(2) -0.003(2)
C52 0.0260(15) 0.0213(13) 0.0274(15) 0.0003(11) 0.0114(12) -0.0029(11)
C53 0.0254(15) 0.0231(13) 0.0281(15) 0.0010(11) 0.0126(13) 0.0001(11)
C54 0.0223(14) 0.0289(14) 0.0356(17) 0.0042(13) 0.0113(13) 0.0028(12)
C55 0.0219(15) 0.0261(14) 0.0404(19) 0.0003(13) 0.0108(14) -0.0052(11)
C56 0.0263(16) 0.0220(13) 0.0373(18) -0.0015(12) 0.0129(14) -0.0009(11)
C57 0.0252(14) 0.0242(13) 0.0279(15) 0.0004(11) 0.0132(12) -0.0005(11)
C58 0.0251(14) 0.0196(12) 0.0280(15) 0.0008(11) 0.0117(12) -0.0010(11)
C59 0.0331(17) 0.0236(14) 0.0402(18) 0.0004(13) 0.0200(15) 0.0029(12)
C60 0.052(2) 0.0263(15) 0.048(2) 0.0050(14) 0.0245(19) 0.0092(15)
C61 0.0401(19) 0.0346(17) 0.0340(18) -0.0037(13) 0.0195(16) 0.0007(14)
C62 0.0372(19) 0.0401(18) 0.058(2) -0.0087(17) 0.0290(18) 0.0052(15)
C63 0.0267(16) 0.0296(15) 0.067(2) -0.0042(16) 0.0176(16) -0.0077(13)
C64 0.064(3) 0.056(3) 0.097(3) -0.004(2) 0.036(3) -0.020(2)
C65 0.052(3) 0.059(3) 0.117(4) 0.016(3) -0.010(3) -0.018(2)
C66 0.047(2) 0.039(2) 0.101(3) -0.003(2) 0.019(2) -0.0139(18)
C101 0.071(4) 0.150(7) 0.076(5) 0.019(5) 0.011(3) -0.017(4)
C102 0.069(4) 0.120(6) 0.104(5) 0.036(5) 0.041(4) 0.016(4)
C103 0.068(3) 0.062(3) 0.089(4) 0.007(3) 0.049(3) 0.005(2)
C104 0.088(4) 0.082(4) 0.095(5) -0.001(3) 0.059(4) 0.022(3)
C105 0.078(4) 0.111(5) 0.097(5) -0.028(4) 0.050(4) 0.006(4)

loop_
_atom_type_symbol
_atom_type_scat_dispersion_real
_atom_type_scat_dispersion_imag
_atom_type_scat_Cromer_Mann_a1
_atom_type_scat_Cromer_Mann_b1
_atom_type_scat_Cromer_Mann_a2
_atom_type_scat_Cromer_Mann_b2
_atom_type_scat_Cromer_Mann_a3
_atom_type_scat_Cromer_Mann_b3
_atom_type_scat_Cromer_Mann_a4
_atom_type_scat_Cromer_Mann_b4
_atom_type_scat_Cromer_Mann_c
_atom_type_scat_source
B 0.0013 0.0007 2.0545 23.2185 1.3326 1.0210 1.0979 60.3498 0.7068 0.1403 -0.1932 'International Tables Vol C 4.2.6.8 and 6.1.1.4'
C 0.0033 0.0016 2.3100 20.8439 1.0200 10.2075 1.5886 0.5687 0.8650 51.6512 0.2156 'International Tables Vol C 4.2.6.8 and 6.1.1.4'
H 0.0000 0.0000 0.4930 10.5109 0.3229 26.1257 0.1402 3.1424 0.0408 57.7998 0.0030 'International Tables Vol C 4.2.6.8 and 6.1.1.4'
O 0.0106 0.0060 3.0485 13.2771 2.2868 5.7011 1.5463 0.3239 0.8670 32.9089 0.2508 'International Tables Vol C 4.2.6.8 and 6.1.1.4'
N 0.0061 0.0033 12.2126 0.0057 3.1322 9.8933 2.0125 28.9975 1.1663 0.5826 -11.5290 'International Tables Vol C 4.2.6.8 and 6.1.1.4'
Sm -0.1638 3.4418 24.0042 2.4727 19.4258 0.1965 13.4396 14.3996 2.8960 128.0070 2.2096 'International Tables Vol C 4.2.6.8 and 6.1.1.4'

loop_
_geom_angle_atom_site_label_1
_geom_angle_atom_site_label_2
_geom_angle_atom_site_label_3
_geom_angle
_geom_angle_publ_flag
B1 Sm1 N1 105.29(12) yes
B1 Sm1 O1 104.69(11) yes
N1 Sm1 O1 78.91(7) yes
B1 Sm1 O2 109.99(12) yes
N1 Sm1 O2 77.48(8) yes
O1 Sm1 O2 142.02(8) yes
B1 Sm1 O4 139.37(11) yes
N1 Sm1 O4 112.77(7) yes
O1 Sm1 O4 70.41(7) yes
O2 Sm1 O4 92.06(8) yes
B1 Sm1 H2 26.2(11) no
N1 Sm1 H2 83.0(11) no
O1 Sm1 H2 87.0(11) no
O2 Sm1 H2 118.8(11) no
O4 Sm1 H2 148.3(11) no
B1 Sm1 H3 24.2(12) no
N1 Sm1 H3 127.0(12) no
O1 Sm1 H3 96.9(11) no
O2 Sm1 H3 121.1(11) no
O4 Sm1 H3 115.2(12) no
B1 Sm1 H4 26.5(11) no
N1 Sm1 H4 106.7(11) no
O1 Sm1 H4 131.2(11) no
O2 Sm1 H4 84.3(11) no
O4 Sm1 H4 138.6(11) no
H2 Sm1 H3 44.0(16) no
H2 Sm1 H4 47.4(15) no
H3 Sm1 H4 40.3(15) no
B2 Sm2 N2 109.30(13) yes
B2 Sm2 O1 129.77(13) yes
N2 Sm2 O1 118.12(7) yes
B2 Sm2 O3 112.30(13) yes
N2 Sm2 O3 76.56(8) yes
O1 Sm2 O3 94.45(8) yes
B2 Sm2 O4 102.92(13) yes
N2 Sm2 O4 80.79(7) yes
O1 Sm2 O4 70.80(7) yes
O3 Sm2 O4 142.73(8) yes
B2 Sm2 H6 25.8(11) no
N2 Sm2 H6 104.6(11) no
O1 Sm2 H6 136.3(11) no
O3 Sm2 H6 86.5(12) no
O4 Sm2 H6 128.1(12) no
B2 Sm2 H7 27.3(11) no
N2 Sm2 H7 133.6(12) no
O1 Sm2 H7 102.5(12) no
O3 Sm2 H7 123.6(11) no
O4 Sm2 H7 93.4(11) no
B2 Sm2 H8 25.8(11) no
N2 Sm2 H8 88.5(11) no
O1 Sm2 H8 139.0(11) no
O3 Sm2 H8 123.2(11) no
O4 Sm2 H8 84.9(11) no
H6 Sm2 H7 45.5(16) no
H6 Sm2 H8 44.6(15) no
H7 Sm2 H8 45.2(16) no
Sm1 B1 H1 177(3) no
Sm1 B1 H2 64(2) no
H1 B1 H2 117(3) no
Sm1 B1 H3 63(2) no
H1 B1 H3 119(4) no
H2 B1 H3 104(3) no
Sm1 B1 H4 67(2) no
H1 B1 H4 110(3) no
H2 B1 H4 111(3) no
H3 B1 H4 94(3) no
Sm2 B2 H5 178(2) no
Sm2 B2 H6 65(2) no
H5 B2 H6 114(3) no
Sm2 B2 H7 64(2) no
H5 B2 H7 118(3) no
H6 B2 H7 102(3) no
Sm2 B2 H8 69(2) no
H5 B2 H8 111(3) no
H6 B2 H8 107(3) no
H7 B2 H8 104(3) no
Sm1 N1 C1 106.75(16) yes
Sm1 N1 C10 109.24(16) yes
C1 N1 C10 111.2(2) yes
Sm1 N1 C25 111.17(17) yes
C1 N1 C25 112.4(2) yes
C10 N1 C25 106.2(2) yes
Sm2 N2 C34 107.62(17) yes
Sm2 N2 C43 108.25(16) yes
C34 N2 C43 112.5(2) yes
Sm2 N2 C58 110.45(17) yes
C34 N2 C58 111.1(2) yes
C43 N2 C58 106.8(2) yes
Sm1 O1 Sm2 109.28(8) yes
Sm1 O1 C4 122.16(17) yes
Sm2 O1 C4 124.58(17) yes
Sm1 O2 C19 141.33(19) yes
Sm2 O3 C52 141.5(2) yes
Sm2 O4 Sm1 108.88(8) yes
Sm2 O4 C37 119.39(17) yes
Sm1 O4 C37 129.75(17) yes
N1 C1 C2 117.7(2) yes
N1 C1 H11 107.6 no
C2 C1 H11 107.4 no
N1 C1 H12 107.3 no
C2 C1 H12 107.2 no
H11 C1 H12 109.5 no
C1 C2 C3 109.5(3) yes
C1 C2 H21 109.8 no
C3 C2 H21 109.7 no
C1 C2 H22 109.2 no
C3 C2 H22 109.1 no
H21 C2 H22 109.5 no
C2 C3 H31 110.2 no
C2 C3 H32 108.8 no
H31 C3 H32 109.5 no
C2 C3 H33 109.4 no
H31 C3 H33 109.5 no
H32 C3 H33 109.5 no
O1 C4 C5 123.0(3) yes
O1 C4 C9 116.4(2) yes
C5 C4 C9 120.5(3) yes
C4 C5 C6 116.7(3) yes
C4 C5 C11 123.9(3) yes
C6 C5 C11 119.4(3) yes
C5 C6 C7 124.1(3) yes
C5 C6 H61 117.9 no
C7 C6 H61 117.9 no
C6 C7 C8 117.5(3) yes
C6 C7 C15 122.6(3) yes
C8 C7 C15 119.8(3) yes
C7 C8 C9 120.8(3) yes
C7 C8 H81 119.2 no
C9 C8 H81 119.9 no
C4 C9 C8 120.3(3) yes
C4 C9 C10 120.8(3) yes
C8 C9 C10 119.0(3) yes
C9 C10 N1 114.7(2) yes
C9 C10 H101 108.4 no
N1 C10 H101 108.4 no
C9 C10 H102 107.9 no
N1 C10 H102 108.0 no
H101 C10 H102 109.5 no
C5 C11 C12 113.5(3) yes
C5 C11 C13 108.8(3) yes
C12 C11 C13 110.3(4) yes
C5 C11 C14 111.8(3) yes
C12 C11 C14 106.1(3) yes
C13 C11 C14 106.1(3) yes
C11 C12 H121 109.2 no
C11 C12 H122 109.7 no
H121 C12 H122 109.5 no
C11 C12 H123 109.4 no
H121 C12 H123 109.5 no
H122 C12 H123 109.5 no
C11 C13 H131 109.2 no
C11 C13 H132 109.5 no
H131 C13 H132 109.5 no
C11 C13 H133 109.7 no
H131 C13 H133 109.5 no
H132 C13 H133 109.5 no
C11 C14 H141 109.5 no
C11 C14 H142 109.4 no
H141 C14 H142 109.5 no
C11 C14 H143 109.5 no
H141 C14 H143 109.5 no
H142 C14 H143 109.5 no
C7 C15 C16 108.7(3) yes
C7 C15 C17 111.8(3) yes
C16 C15 C17 108.4(3) yes
C7 C15 C18 109.8(3) yes
C16 C15 C18 109.9(3) yes
C17 C15 C18 108.3(3) yes
C15 C16 H161 109.7 no
C15 C16 H162 108.6 no
H161 C16 H162 109.5 no
C15 C16 H163 110.1 no
H161 C16 H163 109.5 no
H162 C16 H163 109.5 no
C15 C17 H171 109.5 no
C15 C17 H172 109.5 no
H171 C17 H172 109.5 no
C15 C17 H173 109.4 no
H171 C17 H173 109.5 no
H172 C17 H173 109.5 no
C15 C18 H181 109.4 no
C15 C18 H182 110.2 no
H181 C18 H182 109.5 no
C15 C18 H183 108.8 no
H181 C18 H183 109.5 no
H182 C18 H183 109.5 no
O2 C19 C20 122.5(3) yes
O2 C19 C24 117.7(3) yes
C20 C19 C24 119.8(3) yes
C19 C20 C21 117.1(3) yes
C19 C20 C26 121.4(3) yes
C21 C20 C26 121.5(3) yes
C20 C21 C22 124.2(3) yes
C20 C21 H211 117.9 no
C22 C21 H211 117.9 no
C21 C22 C23 116.8(3) yes
C21 C22 C30 122.5(3) yes
C23 C22 C30 120.7(3) yes
C22 C23 C24 121.4(3) yes
C22 C23 H231 119.2 no
C24 C23 H231 119.3 no
C19 C24 C23 120.6(3) yes
C19 C24 C25 119.2(3) yes
C23 C24 C25 119.5(3) yes
C24 C25 N1 117.9(2) yes
C24 C25 H251 107.6 no
N1 C25 H251 107.3 no
C24 C25 H252 107.3 no
N1 C25 H252 107.1 no
H251 C25 H252 109.5 no
C20 C26 C27 109.0(3) yes
C20 C26 C28 111.4(3) yes
C27 C26 C28 109.9(3) yes
C20 C26 C29 112.1(3) yes
C27 C26 C29 107.2(3) yes
C28 C26 C29 107.1(3) yes
C26 C27 H271 109.6 no
C26 C27 H272 109.2 no
H271 C27 H272 109.5 no
C26 C27 H273 109.7 no
H271 C27 H273 109.5 no
H272 C27 H273 109.5 no
C26 C28 H281 109.7 no
C26 C28 H282 109.2 no
H281 C28 H282 109.5 no
C26 C28 H283 109.5 no
H281 C28 H283 109.5 no
H282 C28 H283 109.5 no
C26 C29 H291 109.7 no
C26 C29 H292 109.9 no
H291 C29 H292 109.5 no
C26 C29 H293 108.8 no
H291 C29 H293 109.5 no
H292 C29 H293 109.5 no
C22 C30 C31 110.3(3) yes
C22 C30 C32 109.5(3) yes
C31 C30 C32 107.9(5) yes
C22 C30 C33 112.4(3) yes
C31 C30 C33 107.9(4) yes
C32 C30 C33 108.7(4) yes
C30 C31 H311 109.5 no
C30 C31 H312 110.6 no
H311 C31 H312 109.5 no
C30 C31 H313 108.2 no
H311 C31 H313 109.5 no
H312 C31 H313 109.5 no
C30 C32 H321 109.9 no
C30 C32 H322 109.3 no
H321 C32 H322 109.5 no
C30 C32 H323 109.2 no
H321 C32 H323 109.5 no
H322 C32 H323 109.5 no
C30 C33 H331 109.7 no
C30 C33 H332 110.7 no
H331 C33 H332 109.5 no
C30 C33 H333 108.0 no
H331 C33 H333 109.5 no
H332 C33 H333 109.5 no
N2 C34 C35 117.1(3) yes
N2 C34 H341 107.8 no
C35 C34 H341 107.2 no
N2 C34 H342 107.8 no
C35 C34 H342 107.3 no
H341 C34 H342 109.5 no
C34 C35 C36 111.3(3) yes
C34 C35 H351 108.8 no
C36 C35 H351 109.3 no
C34 C35 H352 108.8 no
C36 C35 H352 109.2 no
H351 C35 H352 109.5 no
C35 C36 H361 109.8 no
C35 C36 H362 109.3 no
H361 C36 H362 109.5 no
C35 C36 H363 109.4 no
H361 C36 H363 109.5 no
H362 C36 H363 109.5 no
O4 C37 C38 122.8(3) yes
O4 C37 C42 117.7(3) yes
C38 C37 C42 119.5(3) yes
C37 C38 C39 117.2(3) yes
C37 C38 C44 123.6(3) yes
C39 C38 C44 119.2(3) yes
C38 C39 C40 124.4(3) yes
C38 C39 H391 117.9 no
C40 C39 H391 117.7 no
C39 C40 C41 117.1(3) yes
C39 C40 C48 122.2(3) yes
C41 C40 C48 120.6(3) yes
C40 C41 C42 121.7(3) yes
C40 C41 H411 119.1 no
C42 C41 H411 119.2 no
C37 C42 C41 120.0(3) yes
C37 C42 C43 120.6(3) yes
C41 C42 C43 119.2(3) yes
C42 C43 N2 115.1(2) yes
C42 C43 H431 108.0 no
N2 C43 H431 108.3 no
C42 C43 H432 108.0 no
N2 C43 H432 108.0 no
H431 C43 H432 109.5 no
C38 C44 C45 112.2(3) yes
C38 C44 C46 112.0(3) yes
C45 C44 C46 106.6(4) yes
C38 C44 C47 110.0(3) yes
C45 C44 C47 108.6(4) yes
C46 C44 C47 107.3(4) yes
C44 C45 H451 109.5 no
C44 C45 H452 109.7 no
H451 C45 H452 109.5 no
C44 C45 H453 109.1 no
H451 C45 H453 109.5 no
H452 C45 H453 109.5 no
C44 C46 H461 109.9 no
C44 C46 H462 108.8 no
H461 C46 H462 109.5 no
C44 C46 H463 109.7 no
H461 C46 H463 109.5 no
H462 C46 H463 109.5 no
C44 C47 H471 109.9 no
C44 C47 H472 109.0 no
H471 C47 H472 109.5 no
C44 C47 H473 109.5 no
H471 C47 H473 109.5 no
H472 C47 H473 109.5 no
C40 C48 C49 108.1(3) yes
C40 C48 C50 112.3(3) yes
C49 C48 C50 109.7(4) yes
C40 C48 C51 110.0(3) yes
C49 C48 C51 108.9(4) yes
C50 C48 C51 107.8(4) yes
C48 C49 H491 109.7 no
C48 C49 H492 110.0 no
H491 C49 H492 109.5 no
C48 C49 H493 108.7 no
H491 C49 H493 109.5 no
H492 C49 H493 109.5 no
C48 C50 H501 110.6 no
C48 C50 H502 109.0 no
H501 C50 H502 109.5 no
C48 C50 H503 108.8 no
H501 C50 H503 109.5 no
H502 C50 H503 109.5 no
C48 C51 H511 109.9 no
C48 C51 H512 108.2 no
H511 C51 H512 109.5 no
C48 C51 H513 110.3 no
H511 C51 H513 109.5 no
H512 C51 H513 109.5 no
O3 C52 C53 122.3(3) yes
O3 C52 C57 117.3(3) yes
C53 C52 C57 120.3(3) yes
C52 C53 C54 117.3(3) yes
C52 C53 C59 121.4(3) yes
C54 C53 C59 121.3(3) yes
C53 C54 C55 123.9(3) yes
C53 C54 H541 118.0 no
C55 C54 H541 118.1 no
C54 C55 C56 117.0(3) yes
C54 C55 C63 120.0(3) yes
C56 C55 C63 123.0(3) yes
C55 C56 C57 121.5(3) yes
C55 C56 H561 119.4 no
C57 C56 H561 119.1 no
C52 C57 C56 119.9(3) yes
C52 C57 C58 119.4(3) yes
C56 C57 C58 120.5(3) yes
N2 C58 C57 115.5(2) yes
N2 C58 H581 108.2 no
C57 C58 H581 108.0 no
N2 C58 H582 107.7 no
C57 C58 H582 107.9 no
H581 C58 H582 109.5 no
C53 C59 C60 109.5(3) yes
C53 C59 C61 110.1(3) yes
C60 C59 C61 111.0(3) yes
C53 C59 C62 112.0(3) yes
C60 C59 C62 107.2(3) yes
C61 C59 C62 107.1(3) yes
C59 C60 H601 109.4 no
C59 C60 H602 109.5 no
H601 C60 H602 109.5 no
C59 C60 H603 109.4 no
H601 C60 H603 109.5 no
H602 C60 H603 109.5 no
C59 C61 H611 109.3 no
C59 C61 H612 109.7 no
H611 C61 H612 109.5 no
C59 C61 H613 109.4 no
H611 C61 H613 109.5 no
H612 C61 H613 109.5 no
C59 C62 H621 109.7 no
C59 C62 H622 109.3 no
H621 C62 H622 109.5 no
C59 C62 H623 109.4 no
H621 C62 H623 109.5 no
H622 C62 H623 109.5 no
C55 C63 C64 109.4(3) yes
C55 C63 C65 110.8(3) yes
C64 C63 C65 108.9(5) yes
C55 C63 C66 111.6(3) yes
C64 C63 C66 102.8(4) yes
C65 C63 C66 113.0(4) yes
C63 C64 H641 109.9 no
C63 C64 H642 110.0 no
H641 C64 H642 109.5 no
C63 C64 H643 108.5 no
H641 C64 H643 109.5 no
H642 C64 H643 109.5 no
C63 C65 H651 109.8 no
C63 C65 H652 110.7 no
H651 C65 H652 109.5 no
C63 C65 H653 107.9 no
H651 C65 H653 109.5 no
H652 C65 H653 109.5 no
C63 C66 H661 109.6 no
C63 C66 H662 108.8 no
H661 C66 H662 109.5 no
C63 C66 H663 110.0 no
H661 C66 H663 109.5 no
H662 C66 H663 109.5 no
C102 C101 H1011 111.0 no
C102 C101 H1012 108.9 no
H1011 C101 H1012 109.5 no
C102 C101 H1013 108.5 no
H1011 C101 H1013 109.5 no
H1012 C101 H1013 109.5 no
C101 C102 C103 113.5(5) yes
C101 C102 H1021 108.0 no
C103 C102 H1021 109.1 no
C101 C102 H1022 108.3 no
C103 C102 H1022 108.3 no
H1021 C102 H1022 109.5 no
C102 C103 C104 116.5(5) yes
C102 C103 H1031 107.4 no
C104 C103 H1031 107.9 no
C102 C103 H1032 108.3 no
C104 C103 H1032 107.2 no
H1031 C103 H1032 109.5 no
C103 C104 C105 113.3(5) yes
C103 C104 H1041 108.1 no
C105 C104 H1041 109.1 no
C103 C104 H1042 108.9 no
C105 C104 H1042 108.0 no
H1041 C104 H1042 109.5 no
C104 C105 H1051 110.5 no
C104 C105 H1052 108.4 no
H1051 C105 H1052 109.5 no
C104 C105 H1053 109.5 no
H1051 C105 H1053 109.5 no
H1052 C105 H1053 109.5 no
B1 H2 Sm1 90(3) no
Sm1 H3 B1 92(3) no
B1 H4 Sm1 86(2) no
Sm2 H6 B2 90(3) no
B2 H7 Sm2 89(2) no
B2 H8 Sm2 86(3) no

loop_
_geom_bond_atom_site_label_1
_geom_bond_atom_site_label_2
_geom_bond_distance
_geom_bond_publ_flag
Sm1 B1 2.598(4) yes
Sm1 N1 2.564(2) yes
Sm1 O1 2.350(2) yes
Sm1 O2 2.130(2) yes
Sm1 O4 2.324(2) yes
Sm1 H2 2.34(5) yes
Sm1 H3 2.32(5) yes
Sm1 H4 2.40(5) yes
Sm2 B2 2.565(5) yes
Sm2 N2 2.561(2) yes
Sm2 O1 2.307(2) yes
Sm2 O3 2.125(2) yes
Sm2 O4 2.344(2) yes
Sm2 H6 2.32(5) yes
Sm2 H7 2.30(5) yes
Sm2 H8 2.39(5) yes
B1 H1 1.03(5) yes
B1 H2 1.15(5) yes
B1 H3 1.07(5) yes
B1 H4 1.16(5) yes
B2 H5 1.06(5) yes
B2 H6 1.12(5) yes
B2 H7 1.18(5) yes
B2 H8 1.12(5) yes
N1 C1 1.493(4) yes
N1 C10 1.500(4) yes
N1 C25 1.502(3) yes
N2 C34 1.492(4) yes
N2 C43 1.494(4) yes
N2 C58 1.509(4) yes
O1 C4 1.382(3) yes
O2 C19 1.345(3) yes
O3 C52 1.343(4) yes
O4 C37 1.382(3) yes
C1 C2 1.529(4) yes
C1 H11 1.000 no
C1 H12 1.000 no
C2 C3 1.529(5) yes
C2 H21 1.000 no
C2 H22 1.000 no
C3 H31 1.000 no
C3 H32 1.000 no
C3 H33 1.000 no
C4 C5 1.406(4) yes
C4 C9 1.404(4) yes
C5 C6 1.402(4) yes
C5 C11 1.544(4) yes
C6 C7 1.382(4) yes
C6 H61 1.000 no
C7 C8 1.399(4) yes
C7 C15 1.545(4) yes
C8 C9 1.386(4) yes
C8 H81 1.000 no
C9 C10 1.507(4) yes
C10 H101 1.000 no
C10 H102 1.000 no
C11 C12 1.523(5) yes
C11 C13 1.523(5) yes
C11 C14 1.541(5) yes
C12 H121 1.000 no
C12 H122 1.000 no
C12 H123 1.000 no
C13 H131 1.000 no
C13 H132 1.000 no
C13 H133 1.000 no
C14 H141 1.000 no
C14 H142 1.000 no
C14 H143 1.000 no
C15 C16 1.535(5) yes
C15 C17 1.530(5) yes
C15 C18 1.533(5) yes
C16 H161 1.000 no
C16 H162 1.000 no
C16 H163 1.000 no
C17 H171 1.000 no
C17 H172 1.000 no
C17 H173 1.000 no
C18 H181 1.000 no
C18 H182 1.000 no
C18 H183 1.000 no
C19 C20 1.417(4) yes
C19 C24 1.407(4) yes
C20 C21 1.401(4) yes
C20 C26 1.535(4) yes
C21 C22 1.395(5) yes
C21 H211 1.000 no
C22 C23 1.406(4) yes
C22 C30 1.534(4) yes
C23 C24 1.383(4) yes
C23 H231 1.000 no
C24 C25 1.511(4) yes
C25 H251 1.000 no
C25 H252 1.000 no
C26 C27 1.541(4) yes
C26 C28 1.537(5) yes
C26 C29 1.536(5) yes
C27 H271 1.000 no
C27 H272 1.000 no
C27 H273 1.000 no
C28 H281 1.000 no
C28 H282 1.000 no
C28 H283 1.000 no
C29 H291 1.000 no
C29 H292 1.000 no
C29 H293 1.000 no
C30 C31 1.515(7) yes
C30 C32 1.503(6) yes
C30 C33 1.501(6) yes
C31 H311 1.000 no
C31 H312 1.000 no
C31 H313 1.000 no
C32 H321 1.000 no
C32 H322 1.000 no
C32 H323 1.000 no
C33 H331 1.000 no
C33 H332 1.000 no
C33 H333 1.000 no
C34 C35 1.531(5) yes
C34 H341 1.000 no
C34 H342 1.000 no
C35 C36 1.500(6) yes
C35 H351 1.000 no
C35 H352 1.000 no
C36 H361 1.000 no
C36 H362 1.000 no
C36 H363 1.000 no
C37 C38 1.418(4) yes
C37 C42 1.406(4) yes
C38 C39 1.390(4) yes
C38 C44 1.545(4) yes
C39 C40 1.386(5) yes
C39 H391 1.000 no
C40 C41 1.381(5) yes
C40 C48 1.542(4) yes
C41 C42 1.394(4) yes
C41 H411 1.000 no
C42 C43 1.504(4) yes
C43 H431 1.000 no
C43 H432 1.000 no
C44 C45 1.525(5) yes
C44 C46 1.523(5) yes
C44 C47 1.520(5) yes
C45 H451 1.000 no
C45 H452 1.000 no
C45 H453 1.000 no
C46 H461 1.000 no
C46 H462 1.000 no
C46 H463 1.000 no
C47 H471 1.000 no
C47 H472 1.000 no
C47 H473 1.000 no
C48 C49 1.538(6) yes
C48 C50 1.524(6) yes
C48 C51 1.524(6) yes
C49 H491 1.000 no
C49 H492 1.000 no
C49 H493 1.000 no
C50 H501 1.000 no
C50 H502 1.000 no
C50 H503 1.000 no
C51 H511 1.000 no
C51 H512 1.000 no
C51 H513 1.000 no
C52 C53 1.407(4) yes
C52 C57 1.408(4) yes
C53 C54 1.397(4) yes
C53 C59 1.533(4) yes
C54 C55 1.405(4) yes
C54 H541 1.000 no
C55 C56 1.391(5) yes
C55 C63 1.535(4) yes
C56 C57 1.400(4) yes
C56 H561 1.000 no
C57 C58 1.507(4) yes
C58 H581 1.000 no
C58 H582 1.000 no
C59 C60 1.546(5) yes
C59 C61 1.527(5) yes
C59 C62 1.538(5) yes
C60 H601 1.000 no
C60 H602 1.000 no
C60 H603 1.000 no
C61 H611 1.000 no
C61 H612 1.000 no
C61 H613 1.000 no
C62 H621 1.000 no
C62 H622 1.000 no
C62 H623 1.000 no
C63 C64 1.570(7) yes
C63 C65 1.461(7) yes
C63 C66 1.525(6) yes
C64 H641 1.000 no
C64 H642 1.000 no
C64 H643 1.000 no
C65 H651 1.000 no
C65 H652 1.000 no
C65 H653 1.000 no
C66 H661 1.000 no
C66 H662 1.000 no
C66 H663 1.000 no
C101 C102 1.533(10) yes
C101 H1011 1.000 no
C101 H1012 1.000 no
C101 H1013 1.000 no
C102 C103 1.514(9) yes
C102 H1021 1.000 no
C102 H1022 1.000 no
C103 C104 1.494(8) yes
C103 H1031 1.000 no
C103 H1032 1.000 no
C104 C105 1.473(9) yes
C104 H1041 1.000 no
C104 H1042 1.000 no
C105 H1051 1.000 no
C105 H1052 1.000 no
C105 H1053 1.000 no
